data_4034473
loop_
_publ_author_name
'Liu, Zhongsu'
'Zhang, Wenjing'
'Guo, Shan'
'Zhu, Jin'

_publ_section_title
;
 Spiro[indene-1,4'-oxa-zolidinones] Synthesis via Rh(III)-Catalyzed
 Coupling of 4-Phenyl-1,3-oxazol-2(3<i>H</i>)-ones with Alkynes: A
 Redox-Neutral Approach.
;
_journal_issue 18
_journal_name_full 'The Journal of organic chemistry'
_journal_page_first 11945
_journal_page_last 11957
_journal_paper_doi 10.1021/acs.joc.9b01804
_journal_volume 84
_journal_year 2019
_chemical_formula_sum 'C18 H14 Cl N O2'
_chemical_formula_weight 311.75
_space_group_crystal_system triclinic
_space_group_IT_number 2
_space_group_name_Hall '-P 1'
_space_group_name_H-M_alt 'P -1'
_atom_sites_solution_hydrogens geom
_audit_creation_method SHELXL-2016/6
_cell_angle_alpha 86.145(16)
_cell_angle_beta 86.215(10)
_cell_angle_gamma 68.042(9)
_cell_formula_units_Z 2
_cell_length_a 8.7578(9)
_cell_length_b 9.4458(14)
_cell_length_c 10.0094(13)
_cell_measurement_reflns_used 8053
_cell_measurement_temperature 173(2)
_cell_measurement_theta_max 68.23
_cell_measurement_theta_min 4.43
_cell_volume 765.47(18)
_computing_structure_refinement 'SHELXL-2016/6 (Sheldrick, 2016)'
_computing_structure_solution 'SHELXT 2014/5 (Sheldrick, 2014)'
_diffrn_ambient_temperature 173(2)
_diffrn_measured_fraction_theta_full 0.990
_diffrn_measured_fraction_theta_max 0.983
_diffrn_measurement_device_type 'Bruker APEX-II CCD'
_diffrn_measurement_method '\f and \w scans'
_diffrn_radiation_type CuK\a
_diffrn_radiation_wavelength 1.54178
_diffrn_reflns_av_R_equivalents 0.0250
_diffrn_reflns_av_unetI/netI 0.0226
_diffrn_reflns_Laue_measured_fraction_full 0.990
_diffrn_reflns_Laue_measured_fraction_max 0.983
_diffrn_reflns_limit_h_max 10
_diffrn_reflns_limit_h_min -10
_diffrn_reflns_limit_k_max 11
_diffrn_reflns_limit_k_min -11
_diffrn_reflns_limit_l_max 12
_diffrn_reflns_limit_l_min -11
_diffrn_reflns_number 9271
_diffrn_reflns_point_group_measured_fraction_full 0.990
_diffrn_reflns_point_group_measured_fraction_max 0.983
_diffrn_reflns_theta_full 67.679
_diffrn_reflns_theta_max 68.514
_diffrn_reflns_theta_min 4.431
_exptl_absorpt_coefficient_mu 2.260
_exptl_crystal_colour colorless
_exptl_crystal_density_diffrn 1.353
_exptl_crystal_description block
_exptl_crystal_F_000 324
_exptl_crystal_size_max 0.240
_exptl_crystal_size_mid 0.220
_exptl_crystal_size_min 0.200
_exptl_transmission_factor_max 0.7531
_exptl_transmission_factor_min 0.5615
_refine_diff_density_max 0.426
_refine_diff_density_min -0.422
_refine_diff_density_rms 0.038
_refine_ls_extinction_method none
_refine_ls_goodness_of_fit_ref 1.044
_refine_ls_hydrogen_treatment constr
_refine_ls_matrix_type full
_refine_ls_number_parameters 200
_refine_ls_number_reflns 2773
_refine_ls_number_restraints 0
_refine_ls_restrained_S_all 1.044
_refine_ls_R_factor_all 0.0367
_refine_ls_R_factor_gt 0.0354
_refine_ls_shift/su_max 0.000
_refine_ls_shift/su_mean 0.000
_refine_ls_structure_factor_coef Fsqd
_refine_ls_weighting_details 'w=1/[\s^2^(Fo^2^)+(0.0518P)^2^+0.2911P] where P=(Fo^2^+2Fc^2^)/3'
_refine_ls_weighting_scheme calc
_refine_ls_wR_factor_gt 0.0966
_refine_ls_wR_factor_ref 0.0980
_reflns_Friedel_coverage 0.000
_reflns_number_gt 2645
_reflns_number_total 2773
_reflns_threshold_expression 'I > 2\s(I)'
_cod_data_source_file jo9b01804_si_002.cif
_cod_data_source_block t_a
_cod_database_code 4034473
_shelx_shelxl_version_number 2016/6
_shelx_space_group_comment
;
The symmetry employed for this shelxl refinement is uniquely defined
by the following loop, which should always be used as a source of
symmetry information in preference to the above space-group names.
They are only intended as comments.
;
_shelx_estimated_absorpt_t_min 0.613
_shelx_estimated_absorpt_t_max 0.661

loop_
_space_group_symop_operation_xyz
'x, y, z'
'-x, -y, -z'

loop_
_atom_site_label
_atom_site_type_symbol
_atom_site_fract_x
_atom_site_fract_y
_atom_site_fract_z
_atom_site_U_iso_or_equiv
_atom_site_adp_type
_atom_site_occupancy
_atom_site_site_symmetry_order
_atom_site_calc_flag
_atom_site_refinement_flags_posn
_atom_site_refinement_flags_adp
Cl1 Cl 0.15863(5) 0.88485(5) 0.26516(4) 0.04440(15) Uani 1 1 d . .
C1 C 0.26777(18) 0.48148(17) 0.76130(14) 0.0287(3) Uani 1 1 d . .
N1 N 0.15734(15) 0.52516(14) 0.87988(11) 0.0299(3) Uani 1 1 d . .
H1 H 0.052011 0.583089 0.877654 0.036 Uiso 1 1 calc R U
O1 O 0.40169(13) 0.41189(12) 0.96727(10) 0.0330(3) Uani 1 1 d . .
O2 O 0.17872(14) 0.45826(13) 1.10625(10) 0.0375(3) Uani 1 1 d . .
C2 C 0.26330(17) 0.34371(16) 0.69116(14) 0.0290(3) Uani 1 1 d . .
C4 C 0.22795(17) 0.53569(17) 0.52916(14) 0.0288(3) Uani 1 1 d . .
C3 C 0.24582(18) 0.37514(17) 0.55912(14) 0.0302(3) Uani 1 1 d . .
C6 C 0.2191(2) 0.75194(18) 0.65113(16) 0.0371(4) Uani 1 1 d . .
H6 H 0.224170 0.795329 0.732855 0.044 Uiso 1 1 calc R U
C5 C 0.23615(18) 0.60135(17) 0.64845(14) 0.0291(3) Uani 1 1 d . .
C9 C 0.20381(18) 0.62084(17) 0.40892(14) 0.0315(3) Uani 1 1 d . .
H9 H 0.198120 0.577808 0.327172 0.038 Uiso 1 1 calc R U
C8 C 0.18830(19) 0.77234(18) 0.41364(15) 0.0336(3) Uani 1 1 d . .
C7 C 0.1943(2) 0.83917(19) 0.53101(16) 0.0388(4) Uani 1 1 d . .
H7 H 0.181630 0.943631 0.529663 0.047 Uiso 1 1 calc R U
C10 C 0.43340(19) 0.44685(19) 0.82782(14) 0.0332(3) Uani 1 1 d . .
H10A H 0.521841 0.358789 0.787091 0.040 Uiso 1 1 calc R U
H10B H 0.466355 0.536632 0.818151 0.040 Uiso 1 1 calc R U
C11 C 0.23707(18) 0.46554(17) 0.99320(14) 0.0300(3) Uani 1 1 d . .
C12 C 0.2423(2) 0.2713(2) 0.45337(16) 0.0424(4) Uani 1 1 d . .
H12A H 0.138041 0.316158 0.407824 0.064 Uiso 1 1 calc R U
H12B H 0.252111 0.171617 0.495162 0.064 Uiso 1 1 calc R U
H12C H 0.334365 0.258338 0.388027 0.064 Uiso 1 1 calc R U
C13 C 0.28684(19) 0.19839(17) 0.76899(14) 0.0305(3) Uani 1 1 d . .
C14 C 0.16727(19) 0.19037(19) 0.86478(15) 0.0352(3) Uani 1 1 d . .
H14 H 0.067166 0.275891 0.875570 0.042 Uiso 1 1 calc R U
C15 C 0.1934(2) 0.0584(2) 0.94444(16) 0.0405(4) Uani 1 1 d . .
H15 H 0.110955 0.053775 1.009265 0.049 Uiso 1 1 calc R U
C16 C 0.3391(2) -0.06680(19) 0.93012(16) 0.0407(4) Uani 1 1 d . .
H16 H 0.357345 -0.156377 0.986097 0.049 Uiso 1 1 calc R U
C17 C 0.4577(2) -0.06121(19) 0.83441(17) 0.0414(4) Uani 1 1 d . .
H17 H 0.557087 -0.147569 0.823715 0.050 Uiso 1 1 calc R U
C18 C 0.4324(2) 0.07023(18) 0.75370(16) 0.0371(4) Uani 1 1 d . .
H18 H 0.514318 0.073224 0.687676 0.044 Uiso 1 1 calc R U

loop_
_atom_site_aniso_label
_atom_site_aniso_U_11
_atom_site_aniso_U_22
_atom_site_aniso_U_33
_atom_site_aniso_U_23
_atom_site_aniso_U_13
_atom_site_aniso_U_12
Cl1 0.0509(3) 0.0486(3) 0.0321(2) 0.01629(17) -0.00599(17) -0.01888(19)
C1 0.0356(7) 0.0344(7) 0.0197(7) -0.0004(6) 0.0000(5) -0.0175(6)
N1 0.0334(6) 0.0372(7) 0.0187(6) -0.0005(5) -0.0015(5) -0.0126(5)
O1 0.0365(6) 0.0445(6) 0.0218(5) 0.0041(4) -0.0044(4) -0.0198(5)
O2 0.0440(6) 0.0526(7) 0.0184(5) 0.0007(4) -0.0012(4) -0.0212(5)
C2 0.0335(7) 0.0327(7) 0.0240(7) -0.0005(6) 0.0005(6) -0.0164(6)
C4 0.0315(7) 0.0354(8) 0.0216(7) -0.0008(6) 0.0015(5) -0.0152(6)
C3 0.0364(8) 0.0339(8) 0.0233(7) -0.0026(6) 0.0018(6) -0.0167(6)
C6 0.0514(9) 0.0385(8) 0.0274(8) -0.0023(6) -0.0039(7) -0.0232(7)
C5 0.0351(7) 0.0345(8) 0.0214(7) 0.0012(6) -0.0012(6) -0.0178(6)
C9 0.0356(8) 0.0400(8) 0.0208(7) 0.0004(6) 0.0005(6) -0.0167(6)
C8 0.0347(8) 0.0402(8) 0.0264(7) 0.0085(6) -0.0016(6) -0.0161(6)
C7 0.0500(9) 0.0346(8) 0.0361(9) 0.0042(7) -0.0043(7) -0.0211(7)
C10 0.0390(8) 0.0447(9) 0.0212(7) 0.0021(6) -0.0016(6) -0.0223(7)
C11 0.0376(8) 0.0341(8) 0.0222(7) -0.0010(6) -0.0033(6) -0.0174(6)
C12 0.0637(11) 0.0407(9) 0.0271(8) -0.0059(7) -0.0005(7) -0.0238(8)
C13 0.0395(8) 0.0343(8) 0.0226(7) 0.0006(6) -0.0052(6) -0.0192(6)
C14 0.0372(8) 0.0388(8) 0.0322(8) 0.0052(6) -0.0035(6) -0.0177(7)
C15 0.0481(9) 0.0463(9) 0.0333(8) 0.0098(7) -0.0049(7) -0.0261(8)
C16 0.0600(10) 0.0365(8) 0.0302(8) 0.0063(6) -0.0129(7) -0.0229(8)
C17 0.0527(10) 0.0328(8) 0.0360(9) -0.0027(6) -0.0094(7) -0.0115(7)
C18 0.0437(9) 0.0385(8) 0.0303(8) -0.0045(6) 0.0004(6) -0.0166(7)

loop_
_atom_type_symbol
_atom_type_description
_atom_type_scat_dispersion_real
_atom_type_scat_dispersion_imag
_atom_type_scat_source
C C 0.0181 0.0091 'International Tables Vol C Tables 4.2.6.8 and 6.1.1.4'
H H 0.0000 0.0000 'International Tables Vol C Tables 4.2.6.8 and 6.1.1.4'
N N 0.0311 0.0180 'International Tables Vol C Tables 4.2.6.8 and 6.1.1.4'
O O 0.0492 0.0322 'International Tables Vol C Tables 4.2.6.8 and 6.1.1.4'
Cl Cl 0.3639 0.7018 'International Tables Vol C Tables 4.2.6.8 and 6.1.1.4'

loop_
_geom_angle_atom_site_label_1
_geom_angle_atom_site_label_2
_geom_angle_atom_site_label_3
_geom_angle
N1 C1 C5 115.56(12)
N1 C1 C2 115.09(11)
C5 C1 C2 102.25(11)
N1 C1 C10 98.71(11)
C5 C1 C10 113.25(12)
C2 C1 C10 112.57(12)
C11 N1 C1 111.44(12)
C11 N1 H1 124.3
C1 N1 H1 124.3
C11 O1 C10 108.66(11)
C3 C2 C13 129.15(13)
C3 C2 C1 110.79(12)
C13 C2 C1 119.96(12)
C9 C4 C5 120.68(13)
C9 C4 C3 130.37(13)
C5 C4 C3 108.94(12)
C2 C3 C4 108.92(12)
C2 C3 C12 128.23(14)
C4 C3 C12 122.85(13)
C5 C6 C7 118.32(14)
C5 C6 H6 120.8
C7 C6 H6 120.8
C6 C5 C4 121.66(14)
C6 C5 C1 129.41(13)
C4 C5 C1 108.91(12)
C4 C9 C8 116.74(13)
C4 C9 H9 121.6
C8 C9 H9 121.6
C7 C8 C9 123.19(14)
C7 C8 Cl1 118.04(12)
C9 C8 Cl1 118.77(12)
C8 C7 C6 119.40(15)
C8 C7 H7 120.3
C6 C7 H7 120.3
O1 C10 C1 104.63(11)
O1 C10 H10A 110.8
C1 C10 H10A 110.8
O1 C10 H10B 110.8
C1 C10 H10B 110.8
H10A C10 H10B 108.9
O2 C11 N1 128.42(14)
O2 C11 O1 121.36(13)
N1 C11 O1 110.22(12)
C3 C12 H12A 109.5
C3 C12 H12B 109.5
H12A C12 H12B 109.5
C3 C12 H12C 109.5
H12A C12 H12C 109.5
H12B C12 H12C 109.5
C14 C13 C18 118.76(14)
C14 C13 C2 120.04(14)
C18 C13 C2 121.09(13)
C15 C14 C13 120.39(15)
C15 C14 H14 119.8
C13 C14 H14 119.8
C16 C15 C14 120.36(15)
C16 C15 H15 119.8
C14 C15 H15 119.8
C17 C16 C15 119.88(15)
C17 C16 H16 120.1
C15 C16 H16 120.1
C16 C17 C18 120.18(16)
C16 C17 H17 119.9
C18 C17 H17 119.9
C17 C18 C13 120.40(15)
C17 C18 H18 119.8
C13 C18 H18 119.8

loop_
_geom_bond_atom_site_label_1
_geom_bond_atom_site_label_2
_geom_bond_distance
Cl1 C8 1.7429(15)
C1 N1 1.4596(18)
C1 C5 1.506(2)
C1 C2 1.5338(19)
C1 C10 1.548(2)
N1 C11 1.3475(19)
N1 H1 0.8800
O1 C11 1.3508(18)
O1 C10 1.4457(17)
O2 C11 1.2190(18)
C2 C3 1.341(2)
C2 C13 1.483(2)
C4 C9 1.384(2)
C4 C5 1.400(2)
C4 C3 1.477(2)
C3 C12 1.500(2)
C6 C5 1.376(2)
C6 C7 1.393(2)
C6 H6 0.9500
C9 C8 1.390(2)
C9 H9 0.9500
C8 C7 1.384(2)
C7 H7 0.9500
C10 H10A 0.9900
C10 H10B 0.9900
C12 H12A 0.9800
C12 H12B 0.9800
C12 H12C 0.9800
C13 C14 1.392(2)
C13 C18 1.400(2)
C14 C15 1.385(2)
C14 H14 0.9500
C15 C16 1.385(3)
C15 H15 0.9500
C16 C17 1.379(3)
C16 H16 0.9500
C17 C18 1.388(2)
C17 H17 0.9500
C18 H18 0.9500

loop_
_geom_torsion_atom_site_label_1
_geom_torsion_atom_site_label_2
_geom_torsion_atom_site_label_3
_geom_torsion_atom_site_label_4
_geom_torsion
C5 C1 N1 C11 -144.16(13)
C2 C1 N1 C11 96.93(14)
C10 C1 N1 C11 -23.10(15)
N1 C1 C2 C3 130.45(14)
C5 C1 C2 C3 4.36(16)
C10 C1 C2 C3 -117.49(14)
N1 C1 C2 C13 -52.91(18)
C5 C1 C2 C13 -179.00(12)
C10 C1 C2 C13 59.15(17)
C13 C2 C3 C4 -179.29(14)
C1 C2 C3 C4 -3.04(17)
C13 C2 C3 C12 1.2(3)
C1 C2 C3 C12 177.46(15)
C9 C4 C3 C2 -178.61(15)
C5 C4 C3 C2 0.34(17)
C9 C4 C3 C12 0.9(2)
C5 C4 C3 C12 179.87(14)
C7 C6 C5 C4 -0.4(2)
C7 C6 C5 C1 178.39(15)
C9 C4 C5 C6 0.6(2)
C3 C4 C5 C6 -178.43(14)
C9 C4 C5 C1 -178.41(13)
C3 C4 C5 C1 2.53(16)
N1 C1 C5 C6 51.2(2)
C2 C1 C5 C6 177.02(15)
C10 C1 C5 C6 -61.6(2)
N1 C1 C5 C4 -129.82(13)
C2 C1 C5 C4 -4.03(15)
C10 C1 C5 C4 117.35(14)
C5 C4 C9 C8 -0.1(2)
C3 C4 C9 C8 178.76(14)
C4 C9 C8 C7 -0.7(2)
C4 C9 C8 Cl1 179.71(11)
C9 C8 C7 C6 0.9(3)
Cl1 C8 C7 C6 -179.51(13)
C5 C6 C7 C8 -0.3(2)
C11 O1 C10 C1 -17.99(15)
N1 C1 C10 O1 23.70(14)
C5 C1 C10 O1 146.44(12)
C2 C1 C10 O1 -98.18(13)
C1 N1 C11 O2 -167.08(15)
C1 N1 C11 O1 13.73(16)
C10 O1 C11 O2 -175.61(13)
C10 O1 C11 N1 3.64(16)
C3 C2 C13 C14 -115.71(18)
C1 C2 C13 C14 68.35(19)
C3 C2 C13 C18 68.1(2)
C1 C2 C13 C18 -107.87(16)
C18 C13 C14 C15 0.9(2)
C2 C13 C14 C15 -175.45(14)
C13 C14 C15 C16 0.3(2)
C14 C15 C16 C17 -1.2(2)
C15 C16 C17 C18 0.9(2)
C16 C17 C18 C13 0.3(2)
C14 C13 C18 C17 -1.1(2)
C2 C13 C18 C17 175.12(14)
